data_7058062
loop_
_publ_author_name
'L\'azaro, Ariadna'
'Serra, Oriol'
'Rodr\'iguez, Laura'
'Crespo, Margarita'
'Font-Bardia, Merc\`e'

_publ_section_title
;
 Luminescence studies of new [C,N,N&#x2032;] cyclometallated platinum(ii)
 and platinum(iv) compounds
;
_journal_issue 3
_journal_name_full 'New Journal of Chemistry'
_journal_page_first 1247
_journal_paper_doi 10.1039/C8NJ05492D
_journal_volume 43
_journal_year 2019
_chemical_formula_moiety 'C12 H17 Br2 F N2 Pt'
_chemical_formula_sum 'C12 H17 Br2 F N2 Pt'
_chemical_formula_weight 563.18
_space_group_crystal_system triclinic
_space_group_IT_number 2
_space_group_name_Hall '-P 1'
_space_group_name_H-M_alt 'P -1'
_symmetry_space_group_name_Hall '-P 1'
_symmetry_space_group_name_H-M 'P -1'
_atom_sites_solution_hydrogens geom
_audit_creation_method SHELXL-2018/3
_audit_update_record
;
2018-07-16 deposited with the CCDC.
2018-12-10 downloaded from the CCDC.
;
_cell_angle_alpha 89.584(2)
_cell_angle_beta 75.569(2)
_cell_angle_gamma 71.945(2)
_cell_formula_units_Z 4
_cell_length_a 10.7938(5)
_cell_length_b 11.4007(5)
_cell_length_c 13.4215(7)
_cell_measurement_reflns_used 9348
_cell_measurement_temperature 100(2)
_cell_measurement_theta_max 30.55
_cell_measurement_theta_min 2.36
_cell_volume 1516.34(13)
_computing_cell_refinement 'Bruker SAINT'
_computing_data_collection 'Bruker APEX2'
_computing_data_reduction 'Bruker SAINT'
_computing_molecular_graphics 'Bruker SHELXTL'
_computing_publication_material 'Bruker SHELXTL'
_computing_structure_refinement 'SHELXL-2014 (Sheldrick 2014)'
_computing_structure_solution 'XT (Sheldrick 2014)'
_diffrn_ambient_temperature 100(2)
_diffrn_measured_fraction_theta_full 0.998
_diffrn_measured_fraction_theta_max 0.997
_diffrn_measurement_device_type 'D8 Venture'
_diffrn_measurement_method '\f and \w scans'
_diffrn_radiation_type MoK\a
_diffrn_radiation_wavelength 0.71073
_diffrn_reflns_av_R_equivalents 0.0369
_diffrn_reflns_av_unetI/netI 0.0202
_diffrn_reflns_Laue_measured_fraction_full 0.998
_diffrn_reflns_Laue_measured_fraction_max 0.997
_diffrn_reflns_limit_h_max 15
_diffrn_reflns_limit_h_min -15
_diffrn_reflns_limit_k_max 16
_diffrn_reflns_limit_k_min -16
_diffrn_reflns_limit_l_max 19
_diffrn_reflns_limit_l_min -19
_diffrn_reflns_number 88505
_diffrn_reflns_point_group_measured_fraction_full 0.998
_diffrn_reflns_point_group_measured_fraction_max 0.997
_diffrn_reflns_theta_full 25.242
_diffrn_reflns_theta_max 30.562
_diffrn_reflns_theta_min 2.560
_diffrn_source microfocus
_exptl_absorpt_coefficient_mu 14.519
_exptl_absorpt_correction_T_max 0.7461
_exptl_absorpt_correction_T_min 0.3815
_exptl_absorpt_correction_type multi-scan
_exptl_absorpt_process_details sadabs
_exptl_crystal_colour yellow
_exptl_crystal_density_diffrn 2.467
_exptl_crystal_description prism
_exptl_crystal_F_000 1040
_exptl_crystal_size_max 0.213
_exptl_crystal_size_mid 0.154
_exptl_crystal_size_min 0.065
_refine_diff_density_max 1.832
_refine_diff_density_min -2.092
_refine_diff_density_rms 0.147
_refine_ls_extinction_method none
_refine_ls_goodness_of_fit_ref 1.029
_refine_ls_hydrogen_treatment constr
_refine_ls_matrix_type full
_refine_ls_number_parameters 329
_refine_ls_number_reflns 9284
_refine_ls_number_restraints 0
_refine_ls_restrained_S_all 1.029
_refine_ls_R_factor_all 0.0242
_refine_ls_R_factor_gt 0.0212
_refine_ls_shift/su_max 0.002
_refine_ls_shift/su_mean 0.000
_refine_ls_structure_factor_coef Fsqd
_refine_ls_weighting_details 'w=1/[\s^2^(Fo^2^)+(0.0343P)^2^+1.5372P] where P=(Fo^2^+2Fc^2^)/3'
_refine_ls_weighting_scheme calc
_refine_ls_wR_factor_gt 0.0541
_refine_ls_wR_factor_ref 0.0554
_reflns_Friedel_coverage 0.000
_reflns_number_gt 8500
_reflns_number_total 9284
_reflns_threshold_expression 'I > 2\s(I)'
_cod_data_source_file c8nj05492d2.cif
_cod_data_source_block mo_IAJVB94_0m_aa
_cod_depositor_comments 'Adding full bibliography for 7058062--7058065.cif.'
_cod_database_code 7058062
_shelx_shelxl_version_number 2018/3
_shelx_space_group_comment
;
The symmetry employed for this shelxl refinement is uniquely defined
by the following loop, which should always be used as a source of
symmetry information in preference to the above space-group names.
They are only intended as comments.
;

loop_
_space_group_symop_operation_xyz
'x, y, z'
'-x, -y, -z'

loop_
_atom_site_label
_atom_site_type_symbol
_atom_site_fract_x
_atom_site_fract_y
_atom_site_fract_z
_atom_site_U_iso_or_equiv
_atom_site_adp_type
_atom_site_occupancy
_atom_site_site_symmetry_order
_atom_site_calc_flag
_atom_site_refinement_flags_posn
_atom_site_refinement_flags_adp
Pt1A Pt 0.50355(2) 0.17232(2) 0.87001(2) 0.01443(3) Uani 1 1 d . .
Br1A Br 0.26560(3) 0.20001(3) 0.89486(2) 0.02234(6) Uani 1 1 d . .
Br2A Br 0.54578(4) 0.09277(3) 0.69357(2) 0.03126(7) Uani 1 1 d . .
F1A F 0.0903(2) 0.7212(2) 0.8656(2) 0.0467(6) Uani 1 1 d . .
N1A N 0.4629(2) 0.2378(2) 1.01774(17) 0.0180(4) Uani 1 1 d . .
N2A N 0.7098(2) 0.1318(2) 0.8583(2) 0.0245(5) Uani 1 1 d . .
C1A C 0.3712(3) 0.4775(2) 0.9124(2) 0.0201(5) Uani 1 1 d . .
H1A H 0.463242 0.434832 0.879739 0.024 Uiso 1 1 calc R U
C2A C 0.2971(3) 0.5728(3) 0.8651(2) 0.0241(6) Uani 1 1 d . .
H2A H 0.338228 0.598074 0.801108 0.029 Uiso 1 1 calc R U
C3A C 0.1630(3) 0.6298(3) 0.9129(3) 0.0280(6) Uani 1 1 d . .
C4A C 0.1000(3) 0.6012(3) 1.0081(3) 0.0310(7) Uani 1 1 d . .
H4A H 0.007472 0.643631 1.039411 0.037 Uiso 1 1 calc R U
C5A C 0.1756(3) 0.5085(3) 1.0570(2) 0.0260(6) Uani 1 1 d . .
H5A H 0.135477 0.489036 1.123740 0.031 Uiso 1 1 calc R U
C6A C 0.3097(3) 0.4444(2) 1.0085(2) 0.0189(5) Uani 1 1 d . .
C7A C 0.3815(3) 0.3427(3) 1.0611(2) 0.0219(5) Uani 1 1 d . .
H7A H 0.366607 0.355665 1.133502 0.026 Uiso 1 1 calc R U
C8A C 0.5313(3) 0.1477(3) 1.0818(2) 0.0237(6) Uani 1 1 d . .
H8AA H 0.519031 0.066736 1.070580 0.028 Uiso 1 1 calc R U
H8AB H 0.490987 0.176426 1.155608 0.028 Uiso 1 1 calc R U
C9A C 0.6819(3) 0.1333(3) 1.0534(3) 0.0312(7) Uani 1 1 d . .
H9AA H 0.700561 0.175150 1.109731 0.037 Uiso 1 1 calc R U
H9AB H 0.733212 0.044188 1.049940 0.037 Uiso 1 1 calc R U
C10A C 0.7335(4) 0.1832(3) 0.9545(3) 0.0334(7) Uani 1 1 d . .
H10A H 0.831799 0.166342 0.943544 0.040 Uiso 1 1 calc R U
H10B H 0.690795 0.274108 0.961505 0.040 Uiso 1 1 calc R U
C11A C 0.7727(4) -0.0073(3) 0.8525(3) 0.0357(7) Uani 1 1 d . .
H11A H 0.766479 -0.043925 0.788816 0.054 Uiso 1 1 calc R U
H11B H 0.724706 -0.040360 0.912111 0.054 Uiso 1 1 calc R U
H11C H 0.867771 -0.027832 0.852799 0.054 Uiso 1 1 calc R U
C12A C 0.7803(4) 0.1809(4) 0.7703(3) 0.0394(8) Uani 1 1 d . .
H12A H 0.780159 0.139597 0.706546 0.059 Uiso 1 1 calc R U
H12B H 0.873554 0.166459 0.773392 0.059 Uiso 1 1 calc R U
H12C H 0.734876 0.270032 0.771251 0.059 Uiso 1 1 calc R U
Pt1B Pt 0.75304(2) 0.64998(2) 0.56241(2) 0.01755(3) Uani 1 1 d . .
Br1B Br 0.63938(3) 0.52471(3) 0.67523(2) 0.02641(6) Uani 1 1 d . .
Br2B Br 0.86201(3) 0.68203(3) 0.69491(2) 0.02697(6) Uani 1 1 d . .
F1B F 0.1019(2) 0.9667(2) 0.7704(2) 0.0427(5) Uani 1 1 d . .
N1B N 0.6558(3) 0.6271(2) 0.45767(18) 0.0252(5) Uani 1 1 d . .
N2B N 0.8580(2) 0.7453(2) 0.45684(17) 0.0201(4) Uani 1 1 d . .
C1B C 0.4403(3) 0.8303(3) 0.6130(2) 0.0230(5) Uani 1 1 d . .
H1B H 0.527729 0.836475 0.606071 0.028 Uiso 1 1 calc R U
C2B C 0.3317(3) 0.9056(3) 0.6872(2) 0.0239(6) Uani 1 1 d . .
H2B H 0.343270 0.964930 0.730378 0.029 Uiso 1 1 calc R U
C3B C 0.2066(3) 0.8931(3) 0.6972(3) 0.0283(6) Uani 1 1 d . .
C4B C 0.1838(3) 0.8113(3) 0.6339(3) 0.0342(7) Uani 1 1 d . .
H4B H 0.096174 0.804909 0.642268 0.041 Uiso 1 1 calc R U
C5B C 0.2928(3) 0.7391(3) 0.5579(3) 0.0297(7) Uani 1 1 d . .
H5B H 0.278879 0.684675 0.511681 0.036 Uiso 1 1 calc R U
C6B C 0.4224(3) 0.7445(3) 0.5478(2) 0.0234(6) Uani 1 1 d . .
C7B C 0.5299(4) 0.6651(3) 0.4646(2) 0.0297(7) Uani 1 1 d . .
H7B H 0.502503 0.638751 0.409079 0.036 Uiso 1 1 calc R U
C8B C 0.7484(5) 0.5546(4) 0.3624(3) 0.0472(10) Uani 1 1 d . .
H8BA H 0.694998 0.543812 0.314930 0.057 Uiso 1 1 calc R U
H8BB H 0.797248 0.471435 0.379822 0.057 Uiso 1 1 calc R U
C9B C 0.8485(4) 0.6155(3) 0.3088(2) 0.0309(7) Uani 1 1 d . .
H9BA H 0.845508 0.621075 0.235703 0.037 Uiso 1 1 calc R U
H9BB H 0.939855 0.561453 0.309576 0.037 Uiso 1 1 calc R U
C10B C 0.8288(3) 0.7440(3) 0.3536(2) 0.0300(6) Uani 1 1 d . .
H10C H 0.888433 0.781406 0.304945 0.036 Uiso 1 1 calc R U
H10D H 0.734429 0.796130 0.360124 0.036 Uiso 1 1 calc R U
C11B C 0.8190(4) 0.8777(3) 0.4956(3) 0.0396(8) Uani 1 1 d . .
H11D H 0.871087 0.920119 0.446635 0.059 Uiso 1 1 calc R U
H11E H 0.837973 0.881990 0.562923 0.059 Uiso 1 1 calc R U
H11F H 0.722492 0.917893 0.502520 0.059 Uiso 1 1 calc R U
C12B C 1.0049(3) 0.6889(4) 0.4430(3) 0.0399(9) Uani 1 1 d . .
H12D H 1.032867 0.602144 0.416701 0.060 Uiso 1 1 calc R U
H12E H 1.026130 0.693177 0.509517 0.060 Uiso 1 1 calc R U
H12F H 1.053087 0.733883 0.393776 0.060 Uiso 1 1 calc R U

loop_
_atom_site_aniso_label
_atom_site_aniso_U_11
_atom_site_aniso_U_22
_atom_site_aniso_U_33
_atom_site_aniso_U_23
_atom_site_aniso_U_13
_atom_site_aniso_U_12
Pt1A 0.01266(5) 0.01068(5) 0.01744(5) -0.00004(3) -0.00137(3) -0.00219(3)
Br1A 0.01510(12) 0.02023(12) 0.02943(14) 0.00141(10) -0.00535(10) -0.00280(10)
Br2A 0.03746(17) 0.03371(16) 0.02132(13) -0.00757(11) 0.00155(12) -0.01652(14)
F1A 0.0407(12) 0.0391(12) 0.0586(14) 0.0240(11) -0.0222(11) -0.0031(10)
N1A 0.0212(11) 0.0143(10) 0.0183(10) 0.0030(8) -0.0061(8) -0.0046(8)
N2A 0.0141(11) 0.0213(11) 0.0359(14) -0.0032(10) -0.0024(10) -0.0055(9)
C1A 0.0228(13) 0.0153(11) 0.0192(12) -0.0013(9) -0.0011(10) -0.0054(10)
C2A 0.0346(16) 0.0212(13) 0.0183(12) 0.0042(10) -0.0060(11) -0.0123(12)
C3A 0.0254(15) 0.0220(14) 0.0370(16) 0.0096(12) -0.0128(13) -0.0047(12)
C4A 0.0183(14) 0.0220(14) 0.0469(19) 0.0037(13) -0.0023(13) -0.0034(11)
C5A 0.0210(13) 0.0192(13) 0.0306(15) 0.0024(11) 0.0026(11) -0.0035(11)
C6A 0.0238(13) 0.0123(11) 0.0178(12) -0.0003(9) -0.0029(10) -0.0036(10)
C7A 0.0249(14) 0.0200(13) 0.0179(12) 0.0024(10) -0.0032(10) -0.0048(11)
C8A 0.0292(15) 0.0190(13) 0.0232(13) 0.0078(10) -0.0106(11) -0.0053(11)
C9A 0.0330(17) 0.0314(16) 0.0391(17) 0.0150(13) -0.0219(14) -0.0143(13)
C10A 0.0336(17) 0.0333(17) 0.0398(18) 0.0092(14) -0.0157(14) -0.0149(14)
C11A 0.0277(16) 0.0280(16) 0.046(2) 0.0019(14) -0.0050(14) -0.0041(13)
C12A 0.0312(18) 0.045(2) 0.0407(19) 0.0104(16) -0.0017(15) -0.0162(16)
Pt1B 0.01454(5) 0.01847(5) 0.01629(5) 0.00041(4) 0.00128(4) -0.00469(4)
Br1B 0.03066(15) 0.02827(14) 0.02187(13) 0.00178(10) 0.00025(11) -0.01715(12)
Br2B 0.02684(14) 0.02781(14) 0.02618(14) 0.00450(11) -0.00659(11) -0.00887(12)
F1B 0.0151(9) 0.0384(12) 0.0643(15) 0.0026(10) 0.0023(9) -0.0038(8)
N1B 0.0298(13) 0.0304(13) 0.0166(10) -0.0062(9) 0.0007(9) -0.0163(11)
N2B 0.0173(11) 0.0223(11) 0.0158(10) 0.0017(8) 0.0006(8) -0.0032(9)
C1B 0.0164(12) 0.0308(15) 0.0256(13) 0.0035(11) -0.0084(10) -0.0108(11)
C2B 0.0163(12) 0.0277(14) 0.0277(14) 0.0054(11) -0.0065(11) -0.0064(11)
C3B 0.0135(12) 0.0303(15) 0.0407(17) 0.0101(13) -0.0069(12) -0.0064(11)
C4B 0.0222(15) 0.0402(18) 0.050(2) 0.0141(15) -0.0164(14) -0.0189(14)
C5B 0.0296(16) 0.0399(17) 0.0335(16) 0.0121(13) -0.0185(13) -0.0226(14)
C6B 0.0243(14) 0.0336(15) 0.0208(12) 0.0094(11) -0.0114(11) -0.0169(12)
C7B 0.0372(17) 0.0440(18) 0.0182(13) 0.0010(12) -0.0091(12) -0.0258(15)
C8B 0.056(2) 0.049(2) 0.0309(17) -0.0210(16) 0.0150(16) -0.028(2)
C9B 0.0339(17) 0.0326(16) 0.0165(12) -0.0013(11) 0.0000(11) -0.0021(13)
C10B 0.0267(15) 0.0340(17) 0.0269(15) 0.0092(12) -0.0063(12) -0.0071(13)
C11B 0.057(2) 0.0267(16) 0.0333(17) 0.0021(13) -0.0006(16) -0.0190(16)
C12B 0.0218(15) 0.064(3) 0.0338(17) 0.0175(17) -0.0038(13) -0.0155(16)

loop_
_atom_type_symbol
_atom_type_description
_atom_type_scat_dispersion_real
_atom_type_scat_dispersion_imag
_atom_type_scat_source
C C 0.0033 0.0016 'International Tables Vol C Tables 4.2.6.8 and 6.1.1.4'
H H 0.0000 0.0000 'International Tables Vol C Tables 4.2.6.8 and 6.1.1.4'
Br Br -0.2901 2.4595 'International Tables Vol C Tables 4.2.6.8 and 6.1.1.4'
F F 0.0171 0.0103 'International Tables Vol C Tables 4.2.6.8 and 6.1.1.4'
N N 0.0061 0.0033 'International Tables Vol C Tables 4.2.6.8 and 6.1.1.4'
Pt Pt -1.7033 8.3905 'International Tables Vol C Tables 4.2.6.8 and 6.1.1.4'

loop_
_geom_angle_atom_site_label_1
_geom_angle_atom_site_label_2
_geom_angle_atom_site_label_3
_geom_angle
N1A Pt1A N2A 89.27(10)
N1A Pt1A Br2A 178.26(7)
N2A Pt1A Br2A 92.36(7)
N1A Pt1A Br1A 88.96(7)
N2A Pt1A Br1A 173.74(7)
Br2A Pt1A Br1A 89.361(11)
C7A N1A C8A 118.5(2)
C7A N1A Pt1A 127.90(19)
C8A N1A Pt1A 113.49(18)
C12A N2A C11A 109.7(3)
C12A N2A C10A 107.1(3)
C11A N2A C10A 106.5(3)
C12A N2A Pt1A 113.7(2)
C11A N2A Pt1A 108.35(19)
C10A N2A Pt1A 111.3(2)
C2A C1A C6A 119.8(3)
C2A C1A H1A 120.1
C6A C1A H1A 120.1
C3A C2A C1A 118.5(3)
C3A C2A H2A 120.8
C1A C2A H2A 120.8
F1A C3A C2A 118.4(3)
F1A C3A C4A 118.4(3)
C2A C3A C4A 123.2(3)
C3A C4A C5A 118.2(3)
C3A C4A H4A 120.9
C5A C4A H4A 120.9
C6A C5A C4A 120.2(3)
C6A C5A H5A 119.9
C4A C5A H5A 119.9
C5A C6A C1A 120.0(3)
C5A C6A C7A 117.7(3)
C1A C6A C7A 122.4(3)
N1A C7A C6A 125.7(3)
N1A C7A H7A 117.2
C6A C7A H7A 117.2
N1A C8A C9A 109.9(2)
N1A C8A H8AA 109.7
C9A C8A H8AA 109.7
N1A C8A H8AB 109.7
C9A C8A H8AB 109.7
H8AA C8A H8AB 108.2
C10A C9A C8A 115.6(3)
C10A C9A H9AA 108.4
C8A C9A H9AA 108.4
C10A C9A H9AB 108.4
C8A C9A H9AB 108.4
H9AA C9A H9AB 107.4
C9A C10A N2A 116.0(3)
C9A C10A H10A 108.3
N2A C10A H10A 108.3
C9A C10A H10B 108.3
N2A C10A H10B 108.3
H10A C10A H10B 107.4
N2A C11A H11A 109.5
N2A C11A H11B 109.5
H11A C11A H11B 109.5
N2A C11A H11C 109.5
H11A C11A H11C 109.5
H11B C11A H11C 109.5
N2A C12A H12A 109.5
N2A C12A H12B 109.5
H12A C12A H12B 109.5
N2A C12A H12C 109.5
H12A C12A H12C 109.5
H12B C12A H12C 109.5
N1B Pt1B N2B 89.45(10)
N1B Pt1B Br1B 88.36(7)
N2B Pt1B Br1B 175.40(7)
N1B Pt1B Br2B 177.58(7)
N2B Pt1B Br2B 91.89(7)
Br1B Pt1B Br2B 90.442(11)
C7B N1B C8B 118.7(3)
C7B N1B Pt1B 128.6(2)
C8B N1B Pt1B 112.7(2)
C12B N2B C11B 108.1(3)
C12B N2B C10B 108.6(2)
C11B N2B C10B 107.3(3)
C12B N2B Pt1B 109.98(19)
C11B N2B Pt1B 110.50(19)
C10B N2B Pt1B 112.23(19)
C2B C1B C6B 120.6(3)
C2B C1B H1B 119.7
C6B C1B H1B 119.7
C3B C2B C1B 118.6(3)
C3B C2B H2B 120.7
C1B C2B H2B 120.7
F1B C3B C2B 117.9(3)
F1B C3B C4B 119.2(3)
C2B C3B C4B 122.8(3)
C3B C4B C5B 117.8(3)
C3B C4B H4B 121.1
C5B C4B H4B 121.1
C4B C5B C6B 121.4(3)
C4B C5B H5B 119.3
C6B C5B H5B 119.3
C5B C6B C1B 118.7(3)
C5B C6B C7B 116.9(3)
C1B C6B C7B 124.3(3)
N1B C7B C6B 127.8(3)
N1B C7B H7B 116.1
C6B C7B H7B 116.1
N1B C8B C9B 112.3(3)
N1B C8B H8BA 109.1
C9B C8B H8BA 109.1
N1B C8B H8BB 109.1
C9B C8B H8BB 109.1
H8BA C8B H8BB 107.9
C8B C9B C10B 115.9(3)
C8B C9B H9BA 108.3
C10B C9B H9BA 108.3
C8B C9B H9BB 108.3
C10B C9B H9BB 108.3
H9BA C9B H9BB 107.4
N2B C10B C9B 113.9(3)
N2B C10B H10C 108.8
C9B C10B H10C 108.8
N2B C10B H10D 108.8
C9B C10B H10D 108.8
H10C C10B H10D 107.7
N2B C11B H11D 109.5
N2B C11B H11E 109.5
H11D C11B H11E 109.5
N2B C11B H11F 109.5
H11D C11B H11F 109.5
H11E C11B H11F 109.5
N2B C12B H12D 109.5
N2B C12B H12E 109.5
H12D C12B H12E 109.5
N2B C12B H12F 109.5
H12D C12B H12F 109.5
H12E C12B H12F 109.5

loop_
_geom_bond_atom_site_label_1
_geom_bond_atom_site_label_2
_geom_bond_distance
Pt1A N1A 2.016(2)
Pt1A N2A 2.093(2)
Pt1A Br2A 2.4238(3)
Pt1A Br1A 2.4248(3)
F1A C3A 1.355(3)
N1A C7A 1.282(4)
N1A C8A 1.474(3)
N2A C12A 1.448(4)
N2A C11A 1.514(4)
N2A C10A 1.531(4)
C1A C2A 1.388(4)
C1A C6A 1.403(4)
C1A H1A 0.9500
C2A C3A 1.375(5)
C2A H2A 0.9500
C3A C4A 1.378(5)
C4A C5A 1.391(4)
C4A H4A 0.9500
C5A C6A 1.391(4)
C5A H5A 0.9500
C6A C7A 1.465(4)
C7A H7A 0.9500
C8A C9A 1.530(5)
C8A H8AA 0.9900
C8A H8AB 0.9900
C9A C10A 1.488(5)
C9A H9AA 0.9900
C9A H9AB 0.9900
C10A H10A 0.9900
C10A H10B 0.9900
C11A H11A 0.9800
C11A H11B 0.9800
C11A H11C 0.9800
C12A H12A 0.9800
C12A H12B 0.9800
C12A H12C 0.9800
Pt1B N1B 2.014(3)
Pt1B N2B 2.100(2)
Pt1B Br1B 2.4426(3)
Pt1B Br2B 2.4489(3)
F1B C3B 1.348(4)
N1B C7B 1.271(4)
N1B C8B 1.478(4)
N2B C12B 1.479(4)
N2B C11B 1.496(4)
N2B C10B 1.496(4)
C1B C2B 1.382(4)
C1B C6B 1.404(4)
C1B H1B 0.9500
C2B C3B 1.375(4)
C2B H2B 0.9500
C3B C4B 1.381(5)
C4B C5B 1.384(5)
C4B H4B 0.9500
C5B C6B 1.392(4)
C5B H5B 0.9500
C6B C7B 1.460(5)
C7B H7B 0.9500
C8B C9B 1.496(5)
C8B H8BA 0.9900
C8B H8BB 0.9900
C9B C10B 1.520(5)
C9B H9BA 0.9900
C9B H9BB 0.9900
C10B H10C 0.9900
C10B H10D 0.9900
C11B H11D 0.9800
C11B H11E 0.9800
C11B H11F 0.9800
C12B H12D 0.9800
C12B H12E 0.9800
C12B H12F 0.9800
